data_1100603
loop_
_publ_author_name
'Harms, Klaus'
'Merle, Jan'
'Maichle-M\"ossmer, C\"acili\"a'
'Massa, Werner'
'Krieger, Matthias'

_publ_section_title
;
 Heterocubane Phosphoraniminato Complexes of Cadmium
;
_journal_coden_ASTM INOCAJ
_journal_issue 5
_journal_name_full 'Inorganic Chemistry'
_journal_page_first 1099
_journal_page_last 1104
_journal_paper_doi 10.1021/ic9710364
_journal_volume 37
_journal_year 1998
_chemical_formula_sum 'C44 H96 Cd4 N4 P4 Si4'
_chemical_formula_weight 1367.09
_space_group_IT_number 15
_symmetry_cell_setting monoclinic
_symmetry_space_group_name_Hall '-I 2ya'
_symmetry_space_group_name_H-M 'I 1 2/a 1'
_atom_sites_solution_hydrogens geom
_atom_sites_solution_primary direct
_atom_sites_solution_secondary difmap
_cell_angle_alpha 90
_cell_angle_beta 107.512(7)
_cell_angle_gamma 90
_cell_formula_units_Z 4
_cell_length_a 19.7939(12)
_cell_length_b 10.5997(15)
_cell_length_c 32.094(2)
_cell_measurement_reflns_used 5000
_cell_measurement_temperature 213(2)
_cell_volume 6421.5(11)
_diffrn_ambient_temperature 213(2)
_diffrn_radiation_wavelength 0.71069
_refine_ls_extinction_coef ?
_refine_ls_extinction_method none
_refine_ls_goodness_of_fit_all 0.866
_refine_ls_goodness_of_fit_obs 0.989
_refine_ls_hydrogen_treatment ?
_refine_ls_matrix_type full
_refine_ls_number_parameters 388
_refine_ls_number_reflns 6236
_refine_ls_number_restraints 0
_refine_ls_restrained_S_all 0.866
_refine_ls_restrained_S_obs 0.989
_refine_ls_R_factor_all 0.0711
_refine_ls_R_factor_obs 0.0364
_refine_ls_shift/esd_max 0.299
_refine_ls_shift/esd_mean 0.006
_refine_ls_structure_factor_coef Fsqd
_refine_ls_weighting_details 'w=1/[\s^2^(Fo^2^)+(0.0482P)^2^+0.0000P] where P=(Fo^2^+2Fc^2^)/3'
_refine_ls_weighting_scheme calc
_refine_ls_wR_factor_all 0.0856
_refine_ls_wR_factor_obs 0.0761
_cod_depositor_comments
;
The following automatic conversions were performed:

'_refine_ls_weighting_scheme' value 'calc
w=1/[\s^2^(Fo^2^)+(0.0482P)^2^+0.0000P] where P=(Fo^2^+2Fc^2^)/3' was
changed to 'calc'. New tag '_refine_ls_weighting_details' was
created. The value of the new tag was set to
'w=1/[\s^2^(Fo^2^)+(0.0482P)^2^+0.0000P] where P=(Fo^2^+2Fc^2^)/3'.

Automatic conversion script
Id: cif_fix_values 3143 2015-03-26 13:38:13Z robertas 
;
_cod_original_sg_symbol_H-M 'I 2/a'
_cod_database_code 1100603

loop_
_symmetry_equiv_pos_site_id
_symmetry_equiv_pos_as_xyz
1 x,y,z
2 1/2+x,1/2+y,1/2+z
3 1/2+x,-y,z
4 x,1/2-y,1/2+z
5 -x,-y,-z
6 -1/2-x,-1/2-y,-1/2-z
7 -1/2-x,y,-z
8 -x,-1/2+y,-1/2-z

loop_
_atom_site_aniso_label
_atom_site_aniso_U_11
_atom_site_aniso_U_22
_atom_site_aniso_U_33
_atom_site_aniso_U_23
_atom_site_aniso_U_13
_atom_site_aniso_U_12
Cd1 0.0700(3) 0.04349(18) 0.03213(17) -0.00148(14) 0.01812(15) 0.00859(17)
Cd2 0.04189(19) 0.04876(18) 0.03047(16) -0.00189(13) 0.00801(13) -0.00041(16)
N1 0.044(2) 0.0411(18) 0.0323(17) 0.0005(15) 0.0119(15) -0.0021(17)
N2 0.068(3) 0.048(2) 0.0327(18) 0.0016(16) 0.0167(17) 0.018(2)
P1 0.0535(8) 0.0468(6) 0.0423(6) 0.0042(5) 0.0219(5) -0.0026(6)
C1_a 0.21(2) 0.065(8) 0.037(7) 0.013(6) 0.038(9) 0.050(11)
C2_a 0.22(2) 0.140(14) 0.044(7) 0.014(8) 0.039(10) -0.011(14)
C3_a 0.065(7) 0.051(5) 0.034(5) 0.016(4) 0.006(5) -0.016(5)
C4_a 0.122(11) 0.054(6) 0.083(8) -0.002(6) 0.032(8) -0.001(7)
C5_a 0.085(10) 0.065(8) 0.141(13) 0.005(8) 0.077(10) -0.001(7)
C1A_b 0.065(8) 0.088(9) 0.049(7) 0.014(6) 0.020(6) 0.003(7)
C2A_b 0.074(8) 0.117(11) 0.049(7) 0.024(8) 0.024(6) -0.021(8)
C3A_b 0.087(10) 0.057(6) 0.090(9) -0.011(6) 0.037(8) -0.018(7)
C4A_b 0.146(14) 0.066(7) 0.096(10) 0.004(7) 0.048(9) -0.030(8)
C5A_b 0.074(9) 0.091(9) 0.058(7) 0.009(6) 0.038(6) -0.014(8)
C6 0.069(5) 0.127(7) 0.266(14) 0.050(7) 0.056(7) 0.021(5)
P2 0.0730(9) 0.0539(7) 0.0411(6) 0.0091(5) 0.0155(6) 0.0234(7)
C7 0.076(4) 0.080(4) 0.064(3) 0.012(3) 0.011(3) 0.007(3)
C8_a 0.062(8) 0.102(9) 0.124(11) 0.050(8) 0.030(8) 0.000(7)
C8A_b 0.061(8) 0.110(9) 0.067(7) 0.001(6) 0.020(6) 0.009(7)
C9 0.081(5) 0.071(4) 0.091(5) 0.022(3) 0.018(4) 0.011(3)
C10_a 0.094(9) 0.057(7) 0.082(8) -0.007(6) 0.029(7) 0.003(6)
C10A_b 0.120(13) 0.090(10) 0.110(12) -0.009(8) 0.028(9) 0.010(9)
C11 0.126(6) 0.100(5) 0.043(3) 0.020(3) 0.021(3) 0.047(4)
C12 0.222(11) 0.164(8) 0.047(4) 0.022(4) 0.007(5) 0.084(8)
C13 0.092(4) 0.065(3) 0.043(3) -0.002(2) 0.022(3) 0.029(3)
C14 0.102(5) 0.075(4) 0.048(3) -0.009(2) 0.024(3) 0.028(3)
Si1 0.1334(18) 0.1072(14) 0.0473(9) -0.0177(9) 0.0329(10) 0.0248(12)
C15_a 0.157(17) 0.142(15) 0.062(9) -0.026(9) 0.005(9) 0.001(12)
C16_a 0.164(17) 0.116(11) 0.099(11) 0.019(9) 0.085(12) 0.038(12)
C17_a 0.170(17) 0.070(8) 0.072(9) -0.016(7) 0.048(11) 0.037(9)
C15A_b 0.21(2) 0.192(19) 0.058(9) 0.008(10) -0.003(11) -0.098(18)
C16A_b 0.114(18) 0.69(8) 0.16(2) -0.27(4) 0.010(15) 0.06(3)
C17A_b 0.30(3) 0.118(14) 0.067(10) -0.030(9) 0.023(14) -0.058(16)
C18 0.060(3) 0.097(4) 0.039(3) -0.008(3) 0.014(2) -0.030(3)
C19 0.085(5) 0.127(5) 0.046(3) -0.010(3) 0.012(3) -0.057(4)
Si2_a 0.082(4) 0.079(3) 0.050(2) -0.017(3) 0.004(2) -0.028(3)
C20_a 0.50(8) 0.19(3) 0.17(3) -0.11(3) -0.13(4) 0.18(5)
C22_a 0.099(15) 0.58(6) 0.064(11) -0.06(2) 0.004(10) -0.11(3)
Si2A_b 0.095(4) 0.066(3) 0.0408(18) -0.020(2) 0.003(2) -0.012(3)
C20A_b 0.064(9) 0.136(13) 0.086(9) -0.052(9) 0.014(8) -0.026(9)
C22A_b 0.134(15) 0.088(12) 0.084(11) -0.034(8) 0.042(12) -0.018(11)
C21 0.290(16) 0.173(9) 0.064(5) -0.013(6) -0.023(7) 0.056(10)

loop_
_atom_site_label
_atom_site_type_symbol
_atom_site_fract_x
_atom_site_fract_y
_atom_site_fract_z
_atom_site_U_iso_or_equiv
_atom_site_thermal_displace_type
_atom_site_occupancy
_atom_site_calc_flag
_atom_site_refinement_flags
_atom_site_disorder_group
Cd1 Cd 0.707353(19) 0.36442(3) 0.036483(9) 0.04792(11) Uani 1 d . .
Cd2 Cd 0.673631(16) 0.14195(3) -0.037379(9) 0.04101(10) Uani 1 d . .
N1 N 0.70914(17) 0.1475(3) 0.03583(10) 0.0390(8) Uani 1 d . .
N2 N 0.6750(2) 0.3594(3) -0.03650(10) 0.0493(9) Uani 1 d . .
P1 P 0.68005(7) 0.06361(11) 0.06738(4) 0.0459(3) Uani 1 d . .
C1_a C 0.7179(12) 0.1197(14) 0.1239(4) 0.103(6) Uani 0.50 d P 1
H1A_a H 0.7675 0.1404 0.1271 0.124 Uiso 0.50 calc PR 1
H1B_a H 0.6942 0.1999 0.1256 0.124 Uiso 0.50 calc PR 1
C2_a C 0.7186(11) 0.0510(16) 0.1626(4) 0.135(7) Uani 0.50 d P 1
H2A_a H 0.7427 0.1005 0.1882 0.203 Uiso 0.50 calc PR 1
H2B_a H 0.7434 -0.0283 0.1633 0.203 Uiso 0.50 calc PR 1
H2C_a H 0.6704 0.0345 0.1625 0.203 Uiso 0.50 calc PR 1
C3_a C 0.7078(6) -0.1014(8) 0.0711(3) 0.051(2) Uani 0.50 d P 1
H3A_a H 0.7596 -0.1046 0.0829 0.062 Uiso 0.50 calc PR 1
H3B_a H 0.6884 -0.1443 0.0920 0.062 Uiso 0.50 calc PR 1
C4_a C 0.6854(8) -0.1734(10) 0.0283(4) 0.086(4) Uani 0.50 d P 1
H4A_a H 0.7018 -0.2599 0.0333 0.129 Uiso 0.50 calc PR 1
H4B_a H 0.7058 -0.1339 0.0077 0.129 Uiso 0.50 calc PR 1
H4C_a H 0.6341 -0.1724 0.0166 0.129 Uiso 0.50 calc PR 1
C5_a C 0.5851(8) 0.0530(13) 0.0557(6) 0.088(4) Uani 0.50 d P 1
H5A_a H 0.5674 -0.0085 0.0321 0.105 Uiso 0.50 calc PR 1
H5B_a H 0.5751 0.0192 0.0817 0.105 Uiso 0.50 calc PR 1
C1A_b C 0.7353(6) 0.0352(14) 0.1208(3) 0.067(3) Uani 0.50 d P 2
H1C_b H 0.7087 -0.0183 0.1353 0.080 Uiso 0.50 calc PR 2
H1D_b H 0.7756 -0.0147 0.1184 0.080 Uiso 0.50 calc PR 2
C2A_b C 0.7625(7) 0.1359(13) 0.1487(4) 0.079(4) Uani 0.50 d P 2
H2D_b H 0.7914 0.1038 0.1767 0.118 Uiso 0.50 calc PR 2
H2E_b H 0.7238 0.1854 0.1528 0.118 Uiso 0.50 calc PR 2
H2F_b H 0.7913 0.1885 0.1360 0.118 Uiso 0.50 calc PR 2
C3A_b C 0.6530(8) -0.0893(11) 0.0436(4) 0.076(3) Uani 0.50 d P 2
H3C_b H 0.6203 -0.0764 0.0142 0.091 Uiso 0.50 calc PR 2
H3D_b H 0.6950 -0.1321 0.0403 0.091 Uiso 0.50 calc PR 2
C4A_b C 0.6173(9) -0.1785(11) 0.0681(5) 0.101(5) Uani 0.50 d P 2
H4D_b H 0.6048 -0.2567 0.0519 0.151 Uiso 0.50 calc PR 2
H4E_b H 0.5747 -0.1390 0.0711 0.151 Uiso 0.50 calc PR 2
H4F_b H 0.6496 -0.1961 0.0969 0.151 Uiso 0.50 calc PR 2
C5A_b C 0.5980(7) 0.1336(15) 0.0748(4) 0.070(3) Uani 0.50 d P 2
H5C_b H 0.5800 0.0723 0.0917 0.084 Uiso 0.50 calc PR 2
H5D_b H 0.6130 0.2076 0.0936 0.084 Uiso 0.50 calc PR 2
C6 C 0.5448(5) 0.1686(8) 0.0432(4) 0.153(4) Uani 1 d . .
H6A_a H 0.4991 0.1493 0.0224 0.229 Uiso 0.50 calc PR 1
H6B_a H 0.5705 0.2260 0.0300 0.229 Uiso 0.50 calc PR 1
H6C_a H 0.5377 0.2077 0.0689 0.229 Uiso 0.50 calc PR 1
H6D_b H 0.5248 0.0961 0.0252 0.229 Uiso 0.50 calc PR 2
H6E_b H 0.5599 0.2307 0.0257 0.229 Uiso 0.50 calc PR 2
H6F_b H 0.5092 0.2054 0.0547 0.229 Uiso 0.50 calc PR 2
P2 P 0.61740(8) 0.43564(12) -0.07260(4) 0.0564(3) Uani 1 d . .
C7 C 0.5282(3) 0.4201(6) -0.07022(18) 0.0752(16) Uani 1 d . .
H7A_a H 0.5274 0.4621 -0.0432 0.090 Uiso 0.50 calc PR 1
H7B_a H 0.4988 0.4715 -0.0942 0.090 Uiso 0.50 calc PR 1
H7C_b H 0.4959 0.4631 -0.0954 0.090 Uiso 0.50 calc PR 2
H7D_b H 0.5153 0.3305 -0.0721 0.090 Uiso 0.50 calc PR 2
C8_a C 0.4873(7) 0.2934(12) -0.0718(5) 0.095(4) Uani 0.50 d P 1
H8A_a H 0.4401 0.3108 -0.0701 0.143 Uiso 0.50 calc PR 1
H8B_a H 0.5125 0.2408 -0.0473 0.143 Uiso 0.50 calc PR 1
H8C_a H 0.4839 0.2498 -0.0989 0.143 Uiso 0.50 calc PR 1
C8A_b C 0.5198(6) 0.4710(12) -0.0316(4) 0.079(3) Uani 0.50 d P 2
H8D_b H 0.4710 0.4608 -0.0318 0.119 Uiso 0.50 calc PR 2
H8E_b H 0.5317 0.5599 -0.0298 0.119 Uiso 0.50 calc PR 2
H8F_b H 0.5508 0.4272 -0.0065 0.119 Uiso 0.50 calc PR 2
C9 C 0.6304(4) 0.6032(5) -0.0735(2) 0.0823(18) Uani 1 d . .
H9A_a H 0.6702 0.6193 -0.0850 0.099 Uiso 0.50 calc PR 1
H9B_a H 0.5880 0.6406 -0.0940 0.099 Uiso 0.50 calc PR 1
H9C_b H 0.5910 0.6347 -0.0978 0.099 Uiso 0.50 calc PR 2
H9D_b H 0.6223 0.6353 -0.0468 0.099 Uiso 0.50 calc PR 2
C10_a C 0.6433(7) 0.6639(10) -0.0345(4) 0.077(3) Uani 0.50 d P 1
H10A_a H 0.6494 0.7534 -0.0387 0.115 Uiso 0.50 calc PR 1
H10B_a H 0.6861 0.6302 -0.0141 0.115 Uiso 0.50 calc PR 1
H10C_a H 0.6037 0.6514 -0.0231 0.115 Uiso 0.50 calc PR 1
C10A_b C 0.6941(9) 0.6705(13) -0.0771(5) 0.108(5) Uani 0.50 d P 2
H10D_b H 0.6861 0.7608 -0.0772 0.162 Uiso 0.50 calc PR 2
H10E_b H 0.7034 0.6461 -0.1040 0.162 Uiso 0.50 calc PR 2
H10F_b H 0.7345 0.6487 -0.0524 0.162 Uiso 0.50 calc PR 2
C11 C 0.6134(4) 0.3814(6) -0.12716(17) 0.090(2) Uani 1 d . .
H11A H 0.6605 0.3926 -0.1307 0.109 Uiso 1 calc R .
H11B H 0.6036 0.2906 -0.1286 0.109 Uiso 1 calc R .
C12 C 0.5597(6) 0.4432(9) -0.1661(2) 0.152(4) Uani 1 d . .
H12A H 0.5634 0.4061 -0.1929 0.228 Uiso 1 calc R .
H12B H 0.5691 0.5330 -0.1660 0.228 Uiso 1 calc R .
H12C H 0.5123 0.4298 -0.1641 0.228 Uiso 1 calc R .
C13 C 0.6853(3) 0.4608(5) 0.08929(16) 0.0665(15) Uani 1 d . .
C14 C 0.6874(3) 0.4968(5) 0.12487(17) 0.0749(17) Uani 1 d . .
Si1 Si 0.70033(13) 0.53938(19) 0.18225(5) 0.0947(6) Uani 1 d . .
C15_a C 0.7916(10) 0.5148(17) 0.2157(5) 0.127(6) Uani 0.50 d P 1
H15A_a H 0.8117 0.4443 0.2042 0.190 Uiso 0.50 calc PR 1
H15B_a H 0.7928 0.4967 0.2455 0.190 Uiso 0.50 calc PR 1
H15C_a H 0.8191 0.5903 0.2151 0.190 Uiso 0.50 calc PR 1
C16_a C 0.6438(11) 0.4228(15) 0.2019(5) 0.116(6) Uani 0.50 d P 1
H16A_a H 0.6668 0.3410 0.2064 0.174 Uiso 0.50 calc PR 1
H16B_a H 0.5977 0.4155 0.1802 0.174 Uiso 0.50 calc PR 1
H16C_a H 0.6379 0.4524 0.2292 0.174 Uiso 0.50 calc PR 1
C17_a C 0.6684(11) 0.7022(12) 0.1877(5) 0.101(5) Uani 0.50 d P 1
H17A_a H 0.7074 0.7612 0.1921 0.152 Uiso 0.50 calc PR 1
H17B_a H 0.6501 0.7058 0.2125 0.152 Uiso 0.50 calc PR 1
H17C_a H 0.6312 0.7245 0.1613 0.152 Uiso 0.50 calc PR 1
C15A_b C 0.7280(13) 0.408(2) 0.2171(5) 0.164(10) Uani 0.50 d P 2
H15D_b H 0.7664 0.3650 0.2098 0.245 Uiso 0.50 calc PR 2
H15E_b H 0.6886 0.3500 0.2132 0.245 Uiso 0.50 calc PR 2
H15F_b H 0.7443 0.4359 0.2472 0.245 Uiso 0.50 calc PR 2
C16A_b C 0.6197(12) 0.617(4) 0.1894(8) 0.33(3) Uani 0.50 d P 2
H16D_b H 0.5817 0.5553 0.1845 0.492 Uiso 0.50 calc PR 2
H16E_b H 0.6051 0.6853 0.1687 0.492 Uiso 0.50 calc PR 2
H16F_b H 0.6304 0.6496 0.2189 0.492 Uiso 0.50 calc PR 2
C17A_b C 0.7753(14) 0.6547(17) 0.1946(5) 0.170(10) Uani 0.50 d P 2
H17D_b H 0.8187 0.6110 0.1953 0.254 Uiso 0.50 calc PR 2
H17E_b H 0.7806 0.6938 0.2227 0.254 Uiso 0.50 calc PR 2
H17F_b H 0.7654 0.7191 0.1721 0.254 Uiso 0.50 calc PR 2
C18 C 0.5986(3) 0.0403(5) -0.08797(15) 0.0656(15) Uani 1 d . .
C19 C 0.5631(3) -0.0001(6) -0.12243(18) 0.088(2) Uani 1 d . .
Si2_a Si 0.5090(3) -0.0173(5) -0.17930(18) 0.0737(14) Uani 0.50 d P 1
C20_a C 0.544(3) -0.157(3) -0.1944(11) 0.34(4) Uani 0.50 d P 1
H20A_a H 0.5049 -0.2108 -0.2105 0.508 Uiso 0.50 calc PR 1
H20B_a H 0.5717 -0.2003 -0.1684 0.508 Uiso 0.50 calc PR 1
H20C_a H 0.5731 -0.1362 -0.2127 0.508 Uiso 0.50 calc PR 1
C22_a C 0.4150(11) -0.027(4) -0.1902(6) 0.253(19) Uani 0.50 d P 1
H22A_a H 0.3949 0.0570 -0.1937 0.379 Uiso 0.50 calc PR 1
H22B_a H 0.4044 -0.0690 -0.1660 0.379 Uiso 0.50 calc PR 1
H22C_a H 0.3947 -0.0752 -0.2168 0.379 Uiso 0.50 calc PR 1
Si2A_b Si 0.5306(3) -0.0735(5) -0.17866(17) 0.0712(15) Uani 0.50 d P 2
C20A_b C 0.4594(8) -0.1902(17) -0.1822(5) 0.097(5) Uani 0.50 d P 2
H20D_b H 0.4775 -0.2746 -0.1836 0.146 Uiso 0.50 calc PR 2
H20E_b H 0.4202 -0.1742 -0.2083 0.146 Uiso 0.50 calc PR 2
H20F_b H 0.4431 -0.1828 -0.1567 0.146 Uiso 0.50 calc PR 2
C22A_b C 0.5998(10) -0.1569(18) -0.1961(6) 0.100(6) Uani 0.50 d P 2
H22D_b H 0.6107 -0.2367 -0.1808 0.150 Uiso 0.50 calc PR 2
H22E_b H 0.6422 -0.1054 -0.1894 0.150 Uiso 0.50 calc PR 2
H22F_b H 0.5828 -0.1723 -0.2274 0.150 Uiso 0.50 calc PR 2
C21 C 0.5132(7) 0.0865(10) -0.2139(3) 0.193(6) Uani 1 d . .
H21A_a H 0.5208 0.1686 -0.1999 0.289 Uiso 0.50 calc PR 1
H21B_a H 0.4691 0.0873 -0.2376 0.289 Uiso 0.50 calc PR 1
H21C_a H 0.5521 0.0671 -0.2253 0.289 Uiso 0.50 calc PR 1
H21D_b H 0.5141 0.1577 -0.1948 0.289 Uiso 0.50 calc PR 2
H21E_b H 0.4672 0.0821 -0.2359 0.289 Uiso 0.50 calc PR 2
H21F_b H 0.5498 0.0968 -0.2280 0.289 Uiso 0.50 calc PR 2

loop_
_atom_type_symbol
_atom_type_radius_bond
C 0.68
H 0.23
Cd 1.42
N 0.68
P 1.05
Si 1.20

loop_
_geom_angle_atom_site_label_1
_geom_angle_atom_site_label_2
_geom_angle_atom_site_label_3
_geom_angle
_geom_angle_site_symmetry_1
_geom_angle_site_symmetry_3
_geom_angle_publ_flag
C13 Cd1 N2 141.38(16) . . ?
C13 Cd1 N1 119.57(16) . . ?
N2 Cd1 N1 88.10(12) . . ?
C13 Cd1 N2 117.03(19) . 2_655 ?
N2 Cd1 N2 88.32(13) . 2_655 ?
N1 Cd1 N2 87.64(12) . 2_655 ?
C13 Cd1 Cd2 151.18(17) . . ?
N2 Cd1 Cd2 44.83(9) . . ?
N1 Cd1 Cd2 43.29(7) . . ?
N2 Cd1 Cd2 88.25(8) 2_655 . ?
C13 Cd1 Cd1 147.26(16) . 2_655 ?
N2 Cd1 Cd1 45.33(10) . 2_655 ?
N1 Cd1 Cd1 88.90(8) . 2_655 ?
N2 Cd1 Cd1 43.05(8) 2_655 2_655 ?
Cd2 Cd1 Cd1 61.160(10) . 2_655 ?
C13 Cd1 Cd2 130.26(14) . 2_655 ?
N2 Cd1 Cd2 88.33(9) . 2_655 ?
N1 Cd1 Cd2 43.84(8) . 2_655 ?
N2 Cd1 Cd2 43.81(8) 2_655 2_655 ?
Cd2 Cd1 Cd2 58.953(13) . 2_655 ?
Cd1 Cd1 Cd2 59.328(10) 2_655 2_655 ?
C18 Cd2 N1 137.56(16) . . ?
C18 Cd2 N2 121.15(18) . . ?
N1 Cd2 N2 87.83(11) . . ?
C18 Cd2 N1 119.62(16) . 2_655 ?
N1 Cd2 N1 88.89(11) . 2_655 ?
N2 Cd2 N1 88.06(12) . 2_655 ?
C18 Cd2 Cd2 147.45(17) . 2_655 ?
N1 Cd2 Cd2 45.29(8) . 2_655 ?
N2 Cd2 Cd2 89.19(9) . 2_655 ?
N1 Cd2 Cd2 43.68(7) 2_655 2_655 ?
C18 Cd2 Cd1 149.35(16) . . ?
N1 Cd2 Cd1 44.72(8) . . ?
N2 Cd2 Cd1 43.14(8) . . ?
N1 Cd2 Cd1 88.94(8) 2_655 . ?
Cd2 Cd2 Cd1 61.450(9) 2_655 . ?
C18 Cd2 Cd1 133.89(13) . 2_655 ?
N1 Cd2 Cd1 88.54(8) . 2_655 ?
N2 Cd2 Cd1 44.39(10) . 2_655 ?
N1 Cd2 Cd1 43.68(8) 2_655 2_655 ?
Cd2 Cd2 Cd1 59.597(10) 2_655 2_655 ?
Cd1 Cd2 Cd1 59.510(13) . 2_655 ?
P1 N1 Cd2 126.66(18) . . ?
P1 N1 Cd1 123.15(17) . . ?
Cd2 N1 Cd1 91.99(11) . . ?
P1 N1 Cd2 122.01(18) . 2_655 ?
Cd2 N1 Cd2 91.04(11) . 2_655 ?
Cd1 N1 Cd2 92.48(11) . 2_655 ?
P2 N2 Cd1 132.17(19) . . ?
P2 N2 Cd2 119.9(2) . . ?
Cd1 N2 Cd2 92.03(12) . . ?
P2 N2 Cd1 119.27(19) . 2_655 ?
Cd1 N2 Cd1 91.62(13) . 2_655 ?
Cd2 N2 Cd1 91.79(12) . 2_655 ?
N1 P1 C1A_b 118.8(4) . . ?
N1 P1 C3A_b 110.7(4) . . ?
C1A_b P1 C3A_b 106.1(7) . . ?
N1 P1 C5_a 117.3(5) . . ?
N1 P1 C3_a 114.9(3) . . ?
C5_a P1 C3_a 103.1(5) . . ?
N1 P1 C1_a 109.4(6) . . ?
C5_a P1 C1_a 108.3(9) . . ?
C3_a P1 C1_a 102.6(5) . . ?
N1 P1 C5A_b 111.0(4) . . ?
C1A_b P1 C5A_b 104.6(6) . . ?
C3A_b P1 C5A_b 104.7(6) . . ?
C2_a C1_a P1 125.8(13) . . ?
C4_a C3_a P1 115.0(7) . . ?
C6 C5_a P1 117.1(9) . . ?
C2A_b C1A_b P1 120.1(11) . . ?
C4A_b C3A_b P1 117.4(9) . . ?
C6 C5A_b P1 123.7(10) . . ?
N2 P2 C9 116.3(3) . . ?
N2 P2 C7 115.0(2) . . ?
C9 P2 C7 103.8(3) . . ?
N2 P2 C11 110.9(2) . . ?
C9 P2 C11 105.2(3) . . ?
C7 P2 C11 104.6(3) . . ?
C8A_b C7 P2 112.4(6) . . ?
C8_a C7 P2 125.8(6) . . ?
C10_a C9 P2 116.1(6) . . ?
C10A_b C9 P2 127.3(7) . . ?
C12 C11 P2 118.1(5) . . ?
C14 C13 Cd1 163.2(5) . . ?
C13 C14 Si1 172.8(5) . . ?
C15A_b Si1 C14 111.3(7) . . ?
C15_a Si1 C14 111.7(5) . . ?
C15_a Si1 C17_a 112.4(8) . . ?
C14 Si1 C17_a 111.8(5) . . ?
C15A_b Si1 C16A_b 112.5(16) . . ?
C14 Si1 C16A_b 111.4(7) . . ?
C15A_b Si1 C17A_b 107.9(9) . . ?
C14 Si1 C17A_b 103.6(6) . . ?
C16A_b Si1 C17A_b 109.9(14) . . ?
C15_a Si1 C16_a 106.9(8) . . ?
C14 Si1 C16_a 104.8(6) . . ?
C17_a Si1 C16_a 108.8(7) . . ?
C19 C18 Cd2 164.8(5) . . ?
C18 C19 Si2_a 164.6(6) . . ?
C18 C19 Si2A_b 164.8(6) . . ?
C21 Si2_a C20_a 106.5(17) . . ?
C21 Si2_a C22_a 100.1(11) . . ?
C20_a Si2_a C22_a 111.4(19) . . ?
C21 Si2_a C19 119.5(5) . . ?
C20_a Si2_a C19 101.6(10) . . ?
C22_a Si2_a C19 117.6(7) . . ?
C20A_b Si2A_b C22A_b 106.3(8) . . ?
C20A_b Si2A_b C19 111.6(6) . . ?
C22A_b Si2A_b C19 114.5(8) . . ?
C20A_b Si2A_b C21 122.0(8) . . ?
C22A_b Si2A_b C21 104.4(8) . . ?
C19 Si2A_b C21 98.1(4) . . ?

loop_
_geom_bond_atom_site_label_1
_geom_bond_atom_site_label_2
_geom_bond_distance
_geom_bond_site_symmetry_2
_geom_bond_publ_flag
Cd1 C13 2.134(5) . ?
Cd1 N2 2.235(3) . ?
Cd1 N1 2.300(3) . ?
Cd1 N2 2.329(4) 2_655 ?
Cd1 Cd2 3.2670(5) . ?
Cd1 Cd1 3.2731(6) 2_655 ?
Cd1 Cd2 3.3273(5) 2_655 ?
Cd2 C18 2.133(5) . ?
Cd2 N1 2.241(3) . ?
Cd2 N2 2.305(3) . ?
Cd2 N1 2.307(3) 2_655 ?
Cd2 Cd2 3.2452(7) 2_655 ?
Cd2 Cd1 3.3272(5) 2_655 ?
N1 P1 1.580(3) . ?
N1 Cd2 2.307(3) 2_655 ?
N2 P2 1.582(4) . ?
N2 Cd1 2.329(4) 2_655 ?
P1 C1A_b 1.759(11) . ?
P1 C3A_b 1.803(11) . ?
P1 C5_a 1.807(14) . ?
P1 C3_a 1.826(9) . ?
P1 C1_a 1.841(14) . ?
P1 C5A_b 1.865(14) . ?
C1_a C2_a 1.436(17) . ?
C3_a C4_a 1.516(15) . ?
C5_a C6 1.451(14) . ?
C1A_b C2A_b 1.393(18) . ?
C3A_b C4A_b 1.532(16) . ?
C5A_b C6 1.278(14) . ?
P2 C9 1.796(6) . ?
P2 C7 1.797(6) . ?
P2 C11 1.822(6) . ?
C7 C8A_b 1.408(12) . ?
C7 C8_a 1.561(13) . ?
C9 C10_a 1.361(12) . ?
C9 C10A_b 1.483(17) . ?
C11 C12 1.524(8) . ?
C13 C14 1.193(7) . ?
C14 Si1 1.837(5) . ?
Si1 C15A_b 1.77(2) . ?
Si1 C15_a 1.822(17) . ?
Si1 C17_a 1.864(12) . ?
Si1 C16A_b 1.87(2) . ?
Si1 C17A_b 1.87(2) . ?
Si1 C16_a 1.899(16) . ?
C18 C19 1.198(7) . ?
C19 Si2_a 1.826(8) . ?
C19 Si2A_b 1.891(7) . ?
Si2_a C21 1.583(12) . ?
Si2_a C20_a 1.76(3) . ?
Si2_a C22_a 1.79(2) . ?
Si2A_b C20A_b 1.852(15) . ?
Si2A_b C22A_b 1.855(18) . ?
Si2A_b C21 2.009(11) . ?
